data_4507478
loop_
_publ_author_name
'Lie, Sharon'
'Maris, Thierry'
'Malveau, C\'edric'
'Beaudoin, Daniel'
'Helzy, Fatima'
'Wuest, James D.'

_publ_section_title
;
 Molecular Networks Created by Charge-Assisted Hydrogen Bonding in
 Carboxylate Salts of a Bis(amidine)
;
_journal_issue 5
_journal_name_full 'Crystal Growth &amp; Design'
_journal_page_first 1872
_journal_paper_doi 10.1021/cg3014688
_journal_volume 13
_journal_year 2013
_chemical_compound_source 'Synthesized by the authors. See text'
_chemical_formula_moiety 'C6 H12 N4, C2 O4'
_chemical_formula_sum 'C8 H12 N4 O4'
_chemical_formula_weight 228.22
_chemical_name_systematic
; 
 ? 
;
_space_group_IT_number 15
_symmetry_cell_setting monoclinic
_symmetry_space_group_name_Hall '-C 2yc'
_symmetry_space_group_name_H-M 'C 1 2/c 1'
_atom_sites_solution_hydrogens geom
_atom_sites_solution_primary direct
_atom_sites_solution_secondary difmap
_audit_creation_method SHELXL-97
_cell_angle_alpha 90
_cell_angle_beta 112.385(2)
_cell_angle_gamma 90
_cell_formula_units_Z 4
_cell_length_a 13.8325(6)
_cell_length_b 10.0215(5)
_cell_length_c 7.2137(3)
_cell_measurement_reflns_used 6818
_cell_measurement_temperature 150
_cell_measurement_theta_max 69.22
_cell_measurement_theta_min 5.61
_cell_volume 924.63(7)
_computing_cell_refinement 'SAINT V7.68A(Bruker AXS, 2009)'
_computing_data_collection 'APEX2  (Bruker AXS, 2009)'
_computing_data_reduction 'SAINT V7.68A(Bruker AXS, 2009)'
_computing_molecular_graphics 'SHELXTL v6.12 (Bruker AXS, 2001)'
_computing_publication_material 'UdMX (Maris, 2004)'
_computing_structure_refinement 'SHELXL97 (Sheldrick, 2008)'
_computing_structure_solution 'SHELXS97 (Sheldrick, 2008)'
_diffrn_ambient_temperature 150
_diffrn_detector_area_resol_mean 8.3
_diffrn_measured_fraction_theta_full 0.983
_diffrn_measured_fraction_theta_max 0.983
_diffrn_measurement_device_type 'Bruker Microstar'
_diffrn_measurement_method \w
_diffrn_radiation_monochromator 'Helios optics'
_diffrn_radiation_source 'Rotating Anode'
_diffrn_radiation_type CuK\a
_diffrn_radiation_wavelength 1.54178
_diffrn_reflns_av_R_equivalents 0.043
_diffrn_reflns_av_sigmaI/netI 0.0232
_diffrn_reflns_limit_h_max 16
_diffrn_reflns_limit_h_min -16
_diffrn_reflns_limit_k_max 12
_diffrn_reflns_limit_k_min -11
_diffrn_reflns_limit_l_max 8
_diffrn_reflns_limit_l_min -8
_diffrn_reflns_number 8614
_diffrn_reflns_theta_full 69.92
_diffrn_reflns_theta_max 69.92
_diffrn_reflns_theta_min 5.61
_exptl_absorpt_coefficient_mu 1.140
_exptl_absorpt_correction_T_max 0.8923
_exptl_absorpt_correction_T_min 0.7257
_exptl_absorpt_correction_type multi-scan
_exptl_absorpt_process_details 'Sadabs (Sheldrick, 2008)'
_exptl_crystal_colour Colorless
_exptl_crystal_density_diffrn 1.639
_exptl_crystal_density_method 'not measured'
_exptl_crystal_description Block
_exptl_crystal_F_000 480
_exptl_crystal_size_max 0.14
_exptl_crystal_size_mid 0.12
_exptl_crystal_size_min 0.10
_refine_diff_density_max 0.195
_refine_diff_density_min -0.237
_refine_diff_density_rms 0.048
_refine_ls_extinction_method none
_refine_ls_goodness_of_fit_ref 1.037
_refine_ls_hydrogen_treatment constr
_refine_ls_matrix_type full
_refine_ls_number_parameters 74
_refine_ls_number_reflns 866
_refine_ls_number_restraints 0
_refine_ls_restrained_S_all 1.037
_refine_ls_R_factor_all 0.0358
_refine_ls_R_factor_gt 0.0355
_refine_ls_shift/su_max 0.000
_refine_ls_shift/su_mean 0.000
_refine_ls_structure_factor_coef Fsqd
_refine_ls_weighting_details 'calc w=1/[\s^2^(Fo^2^)+(0.0721P)^2^+0.5823P] where P=(Fo^2^+2Fc^2^)/3'
_refine_ls_weighting_scheme calc
_refine_ls_wR_factor_gt 0.1059
_refine_ls_wR_factor_ref 0.1064
_reflns_number_gt 851
_reflns_number_total 866
_reflns_threshold_expression I>2\s(I)
_cod_data_source_file cg3014688_si_003.cif
_cod_data_source_block jw1626
_cod_depositor_comments
;
The following automatic conversions were performed:

'_symmetry_cell_setting' value 'Monoclinic' changed to 'monoclinic'
according to /home/saulius/struct/CIF-dictionaries/cif_core.dic
dictionary named 'cif_core.dic' version 2.4.2 from 2011-04-26.

Automatic conversion script
Id: cif_fix_values 1891 2012-01-12 08:04:46Z andrius 
;
_cod_original_sg_symbol_H-M C2/c
_cod_database_code 4507478

loop_
_symmetry_equiv_pos_as_xyz
'x, y, z'
'-x, y, -z+1/2'
'x+1/2, y+1/2, z'
'-x+1/2, y+1/2, -z+1/2'
'-x, -y, -z'
'x, -y, z-1/2'
'-x+1/2, -y+1/2, -z'
'x+1/2, -y+1/2, z-1/2'

loop_
_atom_site_label
_atom_site_type_symbol
_atom_site_fract_x
_atom_site_fract_y
_atom_site_fract_z
_atom_site_U_iso_or_equiv
_atom_site_adp_type
_atom_site_occupancy
_atom_site_symmetry_multiplicity
_atom_site_calc_flag
_atom_site_refinement_flags
C1 C 0.5000 0.09741(16) 0.7500 0.0180(4) Uani 1 2 d S
C2 C 0.5000 0.25181(16) 0.7500 0.0183(4) Uani 1 2 d S
O1 O 0.41461(6) 0.04081(8) 0.65468(14) 0.0254(3) Uani 1 1 d .
O2 O 0.56535(8) 0.30883(9) 0.69583(16) 0.0304(3) Uani 1 1 d .
N1 N 0.60538(8) 0.78954(10) 0.75749(15) 0.0200(3) Uani 1 1 d .
H1 H 0.5850 0.8698 0.7765 0.024 Uiso 1 1 calc R
N2 N 0.60116(7) 0.56982(10) 0.72956(15) 0.0214(3) Uani 1 1 d .
H2 H 0.5759 0.4884 0.7209 0.026 Uiso 1 1 calc R
C3 C 0.55284(9) 0.67934(11) 0.74681(17) 0.0183(3) Uani 1 1 d .
C4 C 0.70377(9) 0.75866(12) 0.73287(18) 0.0208(3) Uani 1 1 d .
H4A H 0.7648 0.7931 0.8471 0.025 Uiso 1 1 calc R
H4B H 0.7043 0.7970 0.6068 0.025 Uiso 1 1 calc R
C5 C 0.70422(9) 0.60466(12) 0.72693(18) 0.0217(3) Uani 1 1 d .
H5A H 0.7114 0.5717 0.6035 0.026 Uiso 1 1 calc R
H5B H 0.7616 0.5676 0.8452 0.026 Uiso 1 1 calc R

loop_
_atom_site_aniso_label
_atom_site_aniso_U_11
_atom_site_aniso_U_22
_atom_site_aniso_U_33
_atom_site_aniso_U_23
_atom_site_aniso_U_13
_atom_site_aniso_U_12
C1 0.0179(8) 0.0160(9) 0.0225(8) 0.000 0.0103(6) 0.000
C2 0.0152(8) 0.0160(8) 0.0219(8) 0.000 0.0051(6) 0.000
O1 0.0199(5) 0.0164(5) 0.0354(5) 0.0023(3) 0.0053(4) -0.0025(3)
O2 0.0309(6) 0.0171(5) 0.0528(7) -0.0021(4) 0.0266(5) -0.0036(3)
N1 0.0173(6) 0.0141(5) 0.0298(6) -0.0009(4) 0.0104(4) -0.0003(4)
N2 0.0180(6) 0.0142(5) 0.0338(6) -0.0006(4) 0.0120(4) -0.0002(4)
C3 0.0176(7) 0.0160(7) 0.0209(6) 0.0009(4) 0.0068(5) 0.0004(4)
C4 0.0172(6) 0.0176(7) 0.0292(6) 0.0013(4) 0.0106(5) -0.0009(4)
C5 0.0183(6) 0.0178(6) 0.0313(6) 0.0005(5) 0.0120(5) 0.0016(4)

loop_
_atom_type_symbol
_atom_type_description
_atom_type_scat_dispersion_real
_atom_type_scat_dispersion_imag
_atom_type_scat_source
C C 0.0181 0.0091 'International Tables Vol C Tables 4.2.6.8 and 6.1.1.4'
H H 0.0000 0.0000 'International Tables Vol C Tables 4.2.6.8 and 6.1.1.4'
N N 0.0311 0.0180 'International Tables Vol C Tables 4.2.6.8 and 6.1.1.4'
O O 0.0492 0.0322 'International Tables Vol C Tables 4.2.6.8 and 6.1.1.4'

loop_
_geom_angle_atom_site_label_1
_geom_angle_atom_site_label_2
_geom_angle_atom_site_label_3
_geom_angle_site_symmetry_1
_geom_angle_site_symmetry_3
_geom_angle
_geom_angle_publ_flag
O1 C1 O1 . 2_656 126.18(15) y
O1 C1 C2 . . 116.91(8) y
O1 C1 C2 2_656 . 116.91(8) y
O2 C2 O2 2_656 . 125.65(16) y
O2 C2 C1 2_656 . 117.18(8) y
O2 C2 C1 . . 117.17(8) y
C3 N1 C4 . . 109.52(10) y
C3 N1 H1 . . 125.2 ?
C4 N1 H1 . . 125.2 ?
C3 N2 C5 . . 109.40(9) y
C3 N2 H2 . . 125.3 ?
C5 N2 H2 . . 125.3 ?
N1 C3 N2 . . 114.78(11) y
N1 C3 C3 . 2_656 122.10(7) y
N2 C3 C3 . 2_656 123.12(7) y
N1 C4 C5 . . 103.14(9) y
N1 C4 H4A . . 111.1 ?
C5 C4 H4A . . 111.1 ?
N1 C4 H4B . . 111.1 ?
C5 C4 H4B . . 111.1 ?
H4A C4 H4B . . 109.1 ?
N2 C5 C4 . . 102.83(8) y
N2 C5 H5A . . 111.2 ?
C4 C5 H5A . . 111.2 ?
N2 C5 H5B . . 111.2 ?
C4 C5 H5B . . 111.2 ?
H5A C5 H5B . . 109.1 ?

loop_
_geom_bond_atom_site_label_1
_geom_bond_atom_site_label_2
_geom_bond_site_symmetry_2
_geom_bond_distance
_geom_bond_publ_flag
C1 O1 . 1.2535(11) y
C1 O1 2_656 1.2535(11) y
C1 C2 . 1.547(2) y
C2 O2 2_656 1.2512(12) y
C2 O2 . 1.2512(12) y
N1 C3 . 1.3081(15) y
N1 C4 . 1.4709(15) y
N1 H1 . 0.8800 ?
N2 C3 . 1.3154(14) y
N2 C5 . 1.4749(15) y
N2 H2 . 0.8800 ?
C3 C3 2_656 1.480(2) y
C4 C5 . 1.5440(17) y
C4 H4a . 0.9900 ?
C4 H4b . 0.9900 ?
C5 H5a . 0.9900 ?
C5 H5b . 0.9900 ?

loop_
_geom_hbond_atom_site_label_D
_geom_hbond_atom_site_label_H
_geom_hbond_atom_site_label_A
_geom_hbond_distance_DH
_geom_hbond_distance_HA
_geom_hbond_distance_DA
_geom_hbond_angle_DHA
_geom_hbond_site_symmetry_A
_geom_hbond_publ_flag
N1 H1 O1 0.88 1.78 2.6367(13) 162.6 2_666 y
N2 H2 O2 0.88 1.81 2.6559(14) 160.7 . y
